data_7058845
loop_
_publ_author_name
'Kumar, Manish'
'Kumar, Gyanendra'
'Dadure, Kanhaiya M.'
'Masram, Dhanraj T.'

_publ_section_title
;
 Copper(ii) complexes based on levofloxacin and 2N-donor ligands:
 synthesis, crystal structures and in vitro biological evaluation
;
_journal_issue 38
_journal_name_full 'New Journal of Chemistry'
_journal_page_first 15462
_journal_paper_doi 10.1039/C9NJ03178B
_journal_volume 43
_journal_year 2019
_chemical_formula_moiety 'C28 H29 Cl Cu F N6 O4, 2(Cl)'
_chemical_formula_sum 'C28 H29 Cl3 Cu F N6 O4'
_chemical_formula_weight 702.46
_space_group_crystal_system monoclinic
_space_group_IT_number 14
_space_group_name_Hall '-P 2yn'
_space_group_name_H-M_alt 'P 1 21/n 1'
_symmetry_space_group_name_Hall '-P 2yn'
_symmetry_space_group_name_H-M 'P 1 21/n 1'
_atom_sites_solution_hydrogens mixed
_atom_sites_solution_primary direct
_audit_creation_date 2019-07-24
_audit_creation_method
;
Olex2 1.2
(compiled 2017.08.10 svn.r3458 for OlexSys, GUI svn.r5381)
;
_audit_update_record
;
2019-08-13 deposited with the CCDC.    2019-08-22 downloaded from the CCDC.
;
_cell_angle_alpha 90
_cell_angle_beta 103.078(11)
_cell_angle_gamma 90
_cell_formula_units_Z 4
_cell_length_a 15.1992(16)
_cell_length_b 13.4765(11)
_cell_length_c 15.5358(17)
_cell_measurement_reflns_used 6281
_cell_measurement_temperature 298(2)
_cell_measurement_theta_max 23.3200
_cell_measurement_theta_min 3.4490
_cell_volume 3099.7(6)
_computing_cell_refinement 'CrysAlisPro 1.171.38.46 (Rigaku OD, 2015)'
_computing_data_collection 'CrysAlisPro 1.171.38.46 (Rigaku OD, 2015)'
_computing_data_reduction 'CrysAlisPro 1.171.38.46 (Rigaku OD, 2015)'
_computing_molecular_graphics 'Olex2 (Dolomanov et al., 2009)'
_computing_publication_material 'Olex2 (Dolomanov et al., 2009)'
_computing_structure_refinement 'ShelXL (Sheldrick, 2015)'
_computing_structure_solution 'ShelXS (Sheldrick, 2008)'
_diffrn_ambient_temperature 298.15
_diffrn_detector 'CCD plate'
_diffrn_detector_area_resol_mean 15.9853
_diffrn_detector_type Sapphire3
_diffrn_measured_fraction_theta_full 0.998
_diffrn_measured_fraction_theta_max 0.998
_diffrn_measurement_details
;
List of Runs (angles in degrees, time in seconds):

  # Type    Start    End  Width  t~exp~   \w     \q     \k     \f   Frames
#--------------------------------------------------------------------------
  1  \w    -84.00   5.00   1.00    4.50    --  -15.17 -77.00 -60.00   89
  2  \w    -13.00  21.00   1.00    4.50    --  -15.17 -99.00   0.00   34
  3  \w    -84.00  10.00   1.00    4.50    --  -15.17 -77.00 120.00   94
  4  \w     23.00  87.00   1.00    4.50    --   19.00  57.00  30.00   64
  5  \w    -24.00  59.00   1.00    4.50    --   19.00 -99.00-180.00   83
  6  \w    -49.00  37.00   1.00    4.50    --   19.00 -57.00  60.00   86
  7  \w    -49.00  37.00   1.00    4.50    --   19.00 -57.00-120.00   86
  8  \w     22.00  87.00   1.00    4.50    --   19.00  57.00-150.00   65
  9  \w    -18.00  64.00   1.00    4.50    --   19.00-107.00  17.49   82
;
_diffrn_measurement_device 'four-circle diffractometer'
_diffrn_measurement_device_type 'Xcalibur, Sapphire3'
_diffrn_measurement_method '\w scans'
_diffrn_orient_matrix_type 'CrysAlisPro convention (1999,Acta A55,543-557)'
_diffrn_orient_matrix_UB_11 0.0141435000
_diffrn_orient_matrix_UB_12 0.0127335000
_diffrn_orient_matrix_UB_13 -0.0391075000
_diffrn_orient_matrix_UB_21 -0.0048922000
_diffrn_orient_matrix_UB_22 -0.0502483000
_diffrn_orient_matrix_UB_23 -0.0138941000
_diffrn_orient_matrix_UB_31 -0.0455075000
_diffrn_orient_matrix_UB_32 0.0090631000
_diffrn_orient_matrix_UB_33 -0.0217966000
_diffrn_radiation_monochromator graphite
_diffrn_radiation_probe x-ray
_diffrn_radiation_type MoK\a
_diffrn_radiation_wavelength 0.71073
_diffrn_reflns_av_R_equivalents 0.0773
_diffrn_reflns_av_unetI/netI 0.0637
_diffrn_reflns_Laue_measured_fraction_full 0.998
_diffrn_reflns_Laue_measured_fraction_max 0.998
_diffrn_reflns_limit_h_max 18
_diffrn_reflns_limit_h_min -18
_diffrn_reflns_limit_k_max 16
_diffrn_reflns_limit_k_min -16
_diffrn_reflns_limit_l_max 19
_diffrn_reflns_limit_l_min -19
_diffrn_reflns_number 41879
_diffrn_reflns_point_group_measured_fraction_full 0.998
_diffrn_reflns_point_group_measured_fraction_max 0.998
_diffrn_reflns_theta_full 25.242
_diffrn_reflns_theta_max 26.369
_diffrn_reflns_theta_min 3.310
_diffrn_source 'fine-focus sealed X-ray tube'
_diffrn_source_type 'Enhance (Mo) X-ray Source'
_exptl_absorpt_coefficient_mu 1.013
_exptl_absorpt_correction_T_max 1.00000
_exptl_absorpt_correction_T_min 0.83766
_exptl_absorpt_correction_type multi-scan
_exptl_absorpt_process_details
;
CrysAlisPro 1.171.38.46 (Rigaku Oxford Diffraction, 2015)
Empirical absorption correction using spherical harmonics,
 implemented in SCALE3 ABSPACK scaling algorithm.
;
_exptl_crystal_colour 'light green'
_exptl_crystal_colour_modifier light
_exptl_crystal_colour_primary green
_exptl_crystal_density_diffrn 1.505
_exptl_crystal_description block
_exptl_crystal_F_000 1440
_exptl_crystal_size_max 0.09
_exptl_crystal_size_mid 0.08
_exptl_crystal_size_min 0.07
_refine_diff_density_max 0.482
_refine_diff_density_min -0.411
_refine_diff_density_rms 0.069
_refine_ls_extinction_method none
_refine_ls_goodness_of_fit_ref 1.077
_refine_ls_hydrogen_treatment mixed
_refine_ls_matrix_type full
_refine_ls_number_parameters 431
_refine_ls_number_reflns 6335
_refine_ls_number_restraints 109
_refine_ls_restrained_S_all 1.072
_refine_ls_R_factor_all 0.1074
_refine_ls_R_factor_gt 0.0697
_refine_ls_shift/su_max 0.001
_refine_ls_shift/su_mean 0.000
_refine_ls_structure_factor_coef Fsqd
_refine_ls_weighting_details 'w=1/[\s^2^(Fo^2^)+(0.0589P)^2^+3.9256P] where P=(Fo^2^+2Fc^2^)/3'
_refine_ls_weighting_scheme calc
_refine_ls_wR_factor_gt 0.1598
_refine_ls_wR_factor_ref 0.1790
_reflns_Friedel_coverage 0.000
_reflns_number_gt 4140
_reflns_number_total 6335
_reflns_threshold_expression 'I > 2\s(I)'
_cod_data_source_file c9nj03178b2.cif
_cod_data_source_block levobipyamr-3
_cod_depositor_comments 'Adding full bibliography for 7058845--7058846.cif.'
_cod_database_code 7058845
_shelx_shelxl_version_number 2016/4
_chemical_oxdiff_formula 'C28 H28 Cl Cu F N6 O4'
_chemical_oxdiff_usercomment 17-05-2018
_shelx_space_group_comment
;
The symmetry employed for this shelxl refinement is uniquely defined
by the following loop, which should always be used as a source of
symmetry information in preference to the above space-group names.
They are only intended as comments.
;
_shelx_estimated_absorpt_t_max 0.932
_shelx_estimated_absorpt_t_min 0.914
_reflns_odcompleteness_completeness 99.71
_reflns_odcompleteness_iscentric 1
_reflns_odcompleteness_theta 26.32
_olex2_refinement_description
;
1. Fixed Uiso
 At 1.2 times of:
  All C(H) groups, All C(H,H) groups, All N(H) groups
 At 1.5 times of:
  All C(H,H,H) groups
2. Restrained distances
 N3-H3
 0.94 with sigma of 0.02
3. Uiso/Uaniso restraints and constraints
Uanis(C2) \\sim Ueq, Uanis(C3) \\sim Ueq, Uanis(C4) \\sim Ueq, Uanis(C1) \\sim
Ueq: with sigma of 0.1 and sigma for terminal atoms of 0.2
4. Rigid body (RIGU) restrains
 N4, C21, O4, C30A, C23, C15, C20
 with sigma for 1-2 distances of 0.001 and sigma for 1-3 distances of 0.001
 O4, N4, C15, C30B, C29, C22, C16, C20
 with sigma for 1-2 distances of 0.001 and sigma for 1-3 distances of 0.001
5. Others
 Fixed Sof: C30B(0.5) H30A(0.5) H30B(0.5) H30C(0.5) C23(0.5) H23(0.5) C29(0.5)
 H29(0.5) C21(0.5) H21A(0.5) H21B(0.5) C22(0.5) H22A(0.5) H22B(0.5) C30A(0.5)
 H30D(0.5) H30E(0.5) H30F(0.5) Cl5(0.6666) Cl6(0.3333)
6.a Ternary CH refined with riding coordinates:
 N6(H6), C23(H23), C29(H29)
6.b Secondary CH2 refined with riding coordinates:
 C25(H25A,H25B), C26(H26A,H26B), C24(H24A,H24B), C27(H27A,H27B), C21(H21A,
 H21B), C22(H22A,H22B)
6.c Aromatic/amide H refined with riding coordinates:
 C17(H17), C16(H16), C10(H10), C7(H7), C4(H4), C8(H8), C9(H9), C1(H1), C2(H2),
 C3(H3A)
6.d Idealised Me refined as rotating group:
 C28(H28A,H28B,H28C), C30B(H30A,H30B,H30C), C30A(H30D,H30E,H30F)
;
_olex2_submission_special_instructions 'No special instructions were received'
_oxdiff_exptl_absorpt_empirical_details
;
Empirical correction (ABSPACK) includes:
- Absorption correction using spherical harmonics
- Frame scaling
;
_oxdiff_exptl_absorpt_empirical_full_max 1.276
_oxdiff_exptl_absorpt_empirical_full_min 0.852

loop_
_space_group_symop_operation_xyz
'x, y, z'
'-x+1/2, y+1/2, -z+1/2'
'-x, -y, -z'
'x-1/2, -y-1/2, z-1/2'

loop_
_atom_site_label
_atom_site_type_symbol
_atom_site_fract_x
_atom_site_fract_y
_atom_site_fract_z
_atom_site_U_iso_or_equiv
_atom_site_adp_type
_atom_site_occupancy
_atom_site_site_symmetry_order
_atom_site_calc_flag
_atom_site_refinement_flags_posn
_atom_site_refinement_flags_adp
_atom_site_refinement_flags_occupancy
_atom_site_disorder_assembly
_atom_site_disorder_group
Cu1 Cu 0.54232(4) 0.17384(5) 0.74534(4) 0.0496(2) Uani 1 1 d . . . . .
Cl1 Cl 0.61422(10) 0.09300(11) 0.88783(10) 0.0701(4) Uani 1 1 d . . . . .
F1 F 0.8545(2) 0.0501(2) 0.5151(2) 0.0689(9) Uani 1 1 d . . . . .
O4 O 0.6894(2) -0.2480(3) 0.4684(3) 0.0646(9) Uani 1 1 d . U . . .
O2 O 0.6026(2) 0.1099(3) 0.6613(2) 0.0546(9) Uani 1 1 d . . . . .
O1 O 0.4411(2) 0.0853(3) 0.7106(3) 0.0638(10) Uani 1 1 d . . . . .
O3 O 0.3749(2) -0.0592(3) 0.6774(3) 0.0767(12) Uani 1 1 d . . . . .
N6 N 0.9510(3) -0.2765(3) 0.3892(3) 0.0529(10) Uani 1 1 d . . . . .
H6 H 0.970394 -0.236440 0.344257 0.063 Uiso 1 1 calc R . . . .
N4 N 0.5600(3) -0.1661(3) 0.5509(3) 0.0591(11) Uani 1 1 d . U . . .
N5 N 0.8344(3) -0.1384(4) 0.4443(3) 0.0672(13) Uani 1 1 d . . . . .
N1 N 0.4602(2) 0.2711(3) 0.7853(2) 0.0486(10) Uani 1 1 d . . . . .
N2 N 0.6340(2) 0.2823(3) 0.7513(3) 0.0506(10) Uani 1 1 d . . . . .
N3 N 0.5280(3) 0.4124(3) 0.7385(3) 0.0647(13) Uani 1 1 d D . . . .
C14 C 0.6486(3) -0.0161(3) 0.5796(3) 0.0433(11) Uani 1 1 d . . . . .
C19 C 0.7732(3) -0.0996(4) 0.4882(3) 0.0491(12) Uani 1 1 d . . . . .
C13 C 0.5856(3) 0.0249(4) 0.6268(3) 0.0446(11) Uani 1 1 d . . . . .
C20 C 0.6989(3) -0.1531(4) 0.4997(3) 0.0500(11) Uani 1 1 d . U . . .
C17 C 0.7248(3) 0.0370(4) 0.5702(3) 0.0495(12) Uani 1 1 d . . . . .
H17 H 0.735416 0.100168 0.594378 0.059 Uiso 1 1 calc R . . . .
C18 C 0.7833(3) -0.0033(4) 0.5260(3) 0.0491(12) Uani 1 1 d . . . . .
C16 C 0.5016(3) -0.1265(4) 0.5940(4) 0.0573(13) Uani 1 1 d . U . . .
H16 H 0.451367 -0.164051 0.598178 0.069 Uiso 1 1 calc R . . . .
C25 C 0.9776(3) -0.2230(4) 0.4749(3) 0.0556(13) Uani 1 1 d . . . . .
H25A H 1.042480 -0.212858 0.489179 0.067 Uiso 1 1 calc R . . . .
H25B H 0.962588 -0.263461 0.521220 0.067 Uiso 1 1 calc R . . . .
C5 C 0.4603(3) 0.3683(4) 0.7692(4) 0.0564(13) Uani 1 1 d . . . . .
C10 C 0.7193(3) 0.2535(4) 0.7511(4) 0.0604(14) Uani 1 1 d . . . . .
H10 H 0.734931 0.187450 0.763384 0.072 Uiso 1 1 calc R . . . .
C26 C 0.8511(3) -0.2870(4) 0.3626(4) 0.0612(14) Uani 1 1 d . . . . .
H26A H 0.830301 -0.329331 0.404427 0.073 Uiso 1 1 calc R . . . .
H26B H 0.834333 -0.317857 0.304777 0.073 Uiso 1 1 calc R . . . .
C15 C 0.6351(3) -0.1119(4) 0.5419(3) 0.0459(10) Uani 1 1 d . U . . .
C6 C 0.6134(3) 0.3775(4) 0.7355(3) 0.0511(12) Uani 1 1 d . . . . .
C24 C 0.9314(3) -0.1252(4) 0.4721(4) 0.0625(15) Uani 1 1 d . . . . .
H24A H 0.946279 -0.094853 0.530260 0.075 Uiso 1 1 calc R . . . .
H24B H 0.952011 -0.081407 0.431215 0.075 Uiso 1 1 calc R . . . .
C7 C 0.6748(4) 0.4453(4) 0.7159(4) 0.0661(15) Uani 1 1 d . . . . .
H7 H 0.658191 0.511215 0.704471 0.079 Uiso 1 1 calc R . . . .
C11 C 0.4366(3) -0.0012(4) 0.6762(3) 0.0542(13) Uani 1 1 d . . . . .
C12 C 0.5107(3) -0.0338(4) 0.6327(3) 0.0463(11) Uani 1 1 d . . . . .
C4 C 0.3909(4) 0.4306(5) 0.7845(4) 0.0693(16) Uani 1 1 d . U . . .
H4 H 0.391444 0.497929 0.771472 0.083 Uiso 1 1 calc R . . . .
C27 C 0.8068(3) -0.1872(4) 0.3597(3) 0.0555(13) Uani 1 1 d . . . . .
H27A H 0.823485 -0.146730 0.314315 0.067 Uiso 1 1 calc R . . . .
H27B H 0.741640 -0.195103 0.344983 0.067 Uiso 1 1 calc R . . . .
C8 C 0.7594(4) 0.4145(5) 0.7133(4) 0.0693(16) Uani 1 1 d . . . . .
H8 H 0.800548 0.458492 0.698202 0.083 Uiso 1 1 calc R . . . .
C28 C 0.9981(4) -0.3747(4) 0.3941(5) 0.086(2) Uani 1 1 d . . . . .
H28A H 1.062247 -0.364577 0.410087 0.129 Uiso 1 1 calc GR . . . .
H28B H 0.982034 -0.406917 0.337647 0.129 Uiso 1 1 calc GR . . . .
H28C H 0.980156 -0.415519 0.437846 0.129 Uiso 1 1 calc GR . . . .
C9 C 0.7833(4) 0.3162(5) 0.7338(4) 0.0672(16) Uani 1 1 d . . . . .
H9 H 0.841587 0.293881 0.735549 0.081 Uiso 1 1 calc R . . . .
C1 C 0.3926(3) 0.2346(5) 0.8205(3) 0.0607(14) Uani 1 1 d . U . . .
H1 H 0.392696 0.167311 0.833733 0.073 Uiso 1 1 calc R . . . .
C2 C 0.3246(4) 0.2923(5) 0.8372(4) 0.0705(17) Uani 1 1 d . U . . .
H2 H 0.279451 0.264816 0.861295 0.085 Uiso 1 1 calc R . . . .
C3 C 0.3243(4) 0.3930(6) 0.8175(4) 0.0769(19) Uani 1 1 d . U . . .
H3A H 0.278153 0.433690 0.827331 0.092 Uiso 1 1 calc R . . . .
Cl0A Cl 1.01708(12) -0.15131(11) 0.24971(11) 0.0797(5) Uani 1 1 d . . . . .
C30B C 0.4782(11) -0.3132(18) 0.5003(19) 0.109(6) Uani 0.5 1 d . U P A 2
H30A H 0.440803 -0.301580 0.541518 0.164 Uiso 0.5 1 calc GR . P A 2
H30B H 0.482398 -0.383202 0.490743 0.164 Uiso 0.5 1 calc GR . P A 2
H30C H 0.452181 -0.281052 0.445307 0.164 Uiso 0.5 1 calc GR . P A 2
C23 C 0.5375(10) -0.2542(10) 0.4877(10) 0.068(3) Uani 0.5 1 d . U P B 1
H23 H 0.524057 -0.231250 0.426277 0.081 Uiso 0.5 1 calc R . P B 1
C29 C 0.5569(9) -0.2782(10) 0.5315(10) 0.067(3) Uani 0.5 1 d . U P A 2
H29 H 0.588027 -0.315773 0.583444 0.080 Uiso 0.5 1 calc R . P A 2
C21 C 0.6372(9) -0.3064(10) 0.5130(11) 0.077(3) Uani 0.5 1 d . U P B 1
H21A H 0.661802 -0.305026 0.576334 0.093 Uiso 0.5 1 calc R . P B 1
H21B H 0.634354 -0.374629 0.492753 0.093 Uiso 0.5 1 calc R . P B 1
C22 C 0.6036(9) -0.2876(11) 0.4594(10) 0.078(3) Uani 0.5 1 d . U P A 2
H22A H 0.607452 -0.357868 0.447041 0.093 Uiso 0.5 1 calc R . P A 2
H22B H 0.565304 -0.257833 0.407349 0.093 Uiso 0.5 1 calc R . P A 2
C30A C 0.4514(11) -0.3148(15) 0.5082(14) 0.073(4) Uani 0.5 1 d . U P B 1
H30D H 0.459268 -0.322915 0.570914 0.110 Uiso 0.5 1 calc GR . P B 1
H30E H 0.447450 -0.378799 0.480517 0.110 Uiso 0.5 1 calc GR . P B 1
H30F H 0.396908 -0.278260 0.485343 0.110 Uiso 0.5 1 calc GR . P B 1
Cl5 Cl 0.7665(11) 0.4352(9) 0.4459(10) 0.460(10) Uani 0.6666 1 d . . P C -1
Cl6 Cl 0.7225(8) 0.5034(12) 0.4662(12) 0.257(7) Uani 0.3333 1 d . . P C 1
H3 H 0.538(4) 0.478(2) 0.757(4) 0.10(2) Uiso 1 1 d D . . . .

loop_
_atom_site_aniso_label
_atom_site_aniso_U_11
_atom_site_aniso_U_22
_atom_site_aniso_U_33
_atom_site_aniso_U_23
_atom_site_aniso_U_13
_atom_site_aniso_U_12
Cu1 0.0435(4) 0.0505(4) 0.0575(4) -0.0087(3) 0.0169(3) -0.0017(3)
Cl1 0.0803(10) 0.0613(9) 0.0693(9) 0.0044(7) 0.0181(7) 0.0147(7)
F1 0.0625(19) 0.077(2) 0.078(2) -0.0188(17) 0.0395(16) -0.0246(16)
O4 0.0582(19) 0.0523(19) 0.084(3) -0.0240(18) 0.0186(18) -0.0037(15)
O2 0.051(2) 0.053(2) 0.065(2) -0.0201(18) 0.0253(17) -0.0118(16)
O1 0.049(2) 0.065(2) 0.084(3) -0.024(2) 0.0283(18) -0.0096(17)
O3 0.051(2) 0.075(3) 0.112(3) -0.018(2) 0.035(2) -0.020(2)
N6 0.051(2) 0.058(3) 0.052(2) -0.002(2) 0.0155(19) 0.005(2)
N4 0.056(2) 0.052(2) 0.073(3) -0.0144(19) 0.0232(19) -0.0130(16)
N5 0.040(2) 0.097(4) 0.063(3) -0.038(3) 0.009(2) -0.003(2)
N1 0.044(2) 0.057(3) 0.045(2) -0.007(2) 0.0106(18) -0.0008(19)
N2 0.040(2) 0.050(3) 0.064(3) -0.007(2) 0.0157(19) -0.0018(18)
N3 0.062(3) 0.047(3) 0.091(4) -0.008(3) 0.029(3) 0.005(2)
C14 0.046(3) 0.046(3) 0.038(2) -0.005(2) 0.008(2) -0.004(2)
C19 0.044(3) 0.058(3) 0.045(3) -0.007(2) 0.008(2) -0.001(2)
C13 0.042(3) 0.047(3) 0.046(3) -0.005(2) 0.013(2) -0.004(2)
C20 0.052(2) 0.049(2) 0.049(3) -0.011(2) 0.0104(19) -0.0027(18)
C17 0.058(3) 0.048(3) 0.046(3) -0.012(2) 0.021(2) -0.010(2)
C18 0.045(3) 0.056(3) 0.047(3) -0.006(2) 0.013(2) -0.009(2)
C16 0.047(3) 0.058(3) 0.069(3) -0.017(3) 0.017(2) -0.017(2)
C25 0.048(3) 0.074(4) 0.045(3) 0.003(3) 0.009(2) -0.004(3)
C5 0.041(3) 0.063(4) 0.063(3) -0.018(3) 0.008(2) 0.004(2)
C10 0.048(3) 0.059(3) 0.074(4) -0.015(3) 0.013(3) -0.003(3)
C26 0.061(3) 0.067(4) 0.055(3) -0.015(3) 0.013(3) -0.010(3)
C15 0.048(2) 0.046(2) 0.043(2) -0.007(2) 0.0111(18) -0.0057(16)
C6 0.049(3) 0.052(3) 0.052(3) -0.014(2) 0.012(2) -0.005(2)
C24 0.047(3) 0.079(4) 0.061(3) -0.023(3) 0.013(2) -0.007(3)
C7 0.073(4) 0.046(3) 0.082(4) -0.008(3) 0.021(3) -0.012(3)
C11 0.041(3) 0.067(4) 0.055(3) -0.004(3) 0.012(2) -0.005(3)
C12 0.042(3) 0.050(3) 0.048(3) -0.006(2) 0.010(2) -0.006(2)
C4 0.051(3) 0.071(4) 0.083(4) -0.019(3) 0.010(3) 0.010(3)
C27 0.048(3) 0.065(3) 0.051(3) -0.019(3) 0.007(2) -0.001(2)
C8 0.064(4) 0.075(4) 0.074(4) -0.014(3) 0.025(3) -0.027(3)
C28 0.091(5) 0.063(4) 0.101(5) -0.004(4) 0.013(4) 0.030(3)
C9 0.052(3) 0.075(4) 0.076(4) -0.019(3) 0.018(3) -0.013(3)
C1 0.048(3) 0.080(4) 0.055(3) -0.011(3) 0.014(2) -0.006(3)
C2 0.046(3) 0.104(5) 0.064(4) -0.030(4) 0.019(3) -0.009(3)
C3 0.043(3) 0.100(5) 0.088(5) -0.031(4) 0.015(3) 0.011(3)
Cl0A 0.1043(12) 0.0589(9) 0.0881(11) 0.0063(8) 0.0472(9) 0.0009(8)
C30B 0.061(6) 0.104(10) 0.164(15) -0.071(12) 0.027(6) -0.035(6)
C23 0.072(4) 0.056(5) 0.085(7) -0.020(4) 0.038(5) -0.025(3)
C29 0.058(5) 0.055(3) 0.088(7) -0.027(5) 0.016(5) -0.020(4)
C21 0.080(5) 0.050(3) 0.110(8) -0.035(5) 0.036(5) -0.019(4)
C22 0.069(4) 0.072(6) 0.092(7) -0.040(6) 0.021(4) -0.020(4)
C30A 0.081(6) 0.066(8) 0.083(10) -0.015(7) 0.039(8) -0.034(6)
Cl5 0.64(3) 0.252(12) 0.50(2) -0.112(12) 0.165(18) 0.090(13)
Cl6 0.155(9) 0.249(17) 0.33(2) -0.005(14) -0.032(10) 0.036(10)

loop_
_atom_type_symbol
_atom_type_description
_atom_type_scat_dispersion_real
_atom_type_scat_dispersion_imag
_atom_type_scat_source
C C 0.0033 0.0016 'International Tables Vol C Tables 4.2.6.8 and 6.1.1.4'
H H 0.0000 0.0000 'International Tables Vol C Tables 4.2.6.8 and 6.1.1.4'
Cl Cl 0.1484 0.1585 'International Tables Vol C Tables 4.2.6.8 and 6.1.1.4'
Cu Cu 0.3201 1.2651 'International Tables Vol C Tables 4.2.6.8 and 6.1.1.4'
F F 0.0171 0.0103 'International Tables Vol C Tables 4.2.6.8 and 6.1.1.4'
N N 0.0061 0.0033 'International Tables Vol C Tables 4.2.6.8 and 6.1.1.4'
O O 0.0106 0.0060 'International Tables Vol C Tables 4.2.6.8 and 6.1.1.4'

loop_
_geom_angle_atom_site_label_1
_geom_angle_atom_site_label_2
_geom_angle_atom_site_label_3
_geom_angle
C22b C29b N4 103.7(11)
C30Bb C29b N4 115.0(15)
C29b C30Bb H30A 109.5
C29b C30Bb H30B 109.5
H30Ab C30Bb H30B 109.5
H30Ab C30Bb H30C 109.5
H30Bb C30Bb H30C 109.5
O2 Cu1 Cl1 102.90(11)
O2 Cu1 N1 156.03(16)
O2 Cu1 N2 85.77(15)
O1 Cu1 Cl1 98.05(13)
O1 Cu1 O2 90.31(14)
O1 Cu1 N1 88.75(16)
O1 Cu1 N2 165.20(17)
C29b C30Bb H30C 109.5
C30Aa C23a H23 110.3
N1 Cu1 Cl1 100.95(12)
N1 Cu1 N2 89.07(16)
N2 Cu1 Cl1 96.74(13)
C20 O4 C21 111.9(6)
C20 O4 C22 114.7(7)
C21a C23a H23 110.3
C22b C29b H29 111.0
C30Bb C29b H29 111.0
C30Aa C23a C21 118.5(12)
C13 O2 Cu1 126.8(3)
C11 O1 Cu1 130.3(3)
C25 N6 H6 107.8
C25 N6 C26 110.4(4)
C25 N6 C28 110.7(4)
C26 N6 H6 107.8
C26 N6 C28 112.1(4)
C23a C21a H21A 111.0
H21Aa C21a H21B 109.0
C23a C21a H21B 111.0
C30Bb C29b C22 104.7(16)
C29b C22b H22A 107.3
C29b C22b H22B 107.3
H22Ab C22b H22B 106.9
C28 N6 H6 107.8
C16 N4 C15 119.7(4)
C16 N4 C23 123.6(6)
C16 N4 C29 119.6(6)
C15 N4 C23 114.4(6)
C15 N4 C29 119.1(6)
C19 N5 C24 124.2(4)
C19 N5 C27 122.3(4)
C27 N5 C24 113.2(4)
C5 N1 Cu1 123.9(3)
C5 N1 C1 117.6(4)
C1 N1 Cu1 117.9(4)
C10 N2 Cu1 116.5(4)
C23a C30Aa H30D 109.5
C23a C30Aa H30E 109.5
H30Da C30Aa H30E 109.5
H30Da C30Aa H30F 109.5
C23a C30Aa H30F 109.5
H30Ea C30Aa H30F 109.5
O4 C21a C23 103.7(11)
O4 C22b C29 119.9(10)
O4 C21a H21A 111.0
O4 C21a H21B 111.0
O4 C22b H22A 107.3
O4 C22b H22B 107.3
C6 N2 Cu1 124.2(3)
C6 N2 C10 117.5(4)
C5 N3 C6 130.4(5)
C5 N3 H3 113(4)
C6 N3 H3 104(4)
C17 C14 C13 121.2(4)
C17 C14 C15 118.0(4)
C15 C14 C13 120.7(4)
N5 C19 C20 122.0(5)
N5 C19 C18 122.1(4)
C20 C19 C18 116.0(4)
O2 C13 C14 117.9(4)
O2 C13 C12 124.9(4)
C12 C13 C14 117.2(4)
O4 C20 C19 117.7(4)
O4 C20 C15 120.6(4)
C19 C20 C15 121.6(4)
C14 C17 H17 119.9
C18 C17 C14 120.2(5)
C18 C17 H17 119.9
F1 C18 C19 117.0(4)
F1 C18 C17 119.3(4)
C17 C18 C19 123.7(4)
N4 C16 H16 117.8
N4 C16 C12 124.5(5)
C12 C16 H16 117.8
N6 C25 H25A 109.2
N6 C25 H25B 109.2
N6 C25 C24 111.9(4)
H25A C25 H25B 107.9
C24 C25 H25A 109.2
N4 C23a H23 110.3
N4 C29b H29 111.0
N4 C23a C21 96.9(9)
N4 C23a C30A 109.6(11)
C24 C25 H25B 109.2
N1 C5 N3 121.7(4)
N1 C5 C4 121.4(5)
N3 C5 C4 116.9(5)
N2 C10 H10 118.3
N2 C10 C9 123.4(5)
C9 C10 H10 118.3
N6 C26 H26A 109.6
N6 C26 H26B 109.6
N6 C26 C27 110.3(4)
H26A C26 H26B 108.1
C27 C26 H26A 109.6
C27 C26 H26B 109.6
N4 C15 C14 118.9(4)
N4 C15 C20 120.7(4)
C20 C15 C14 120.3(4)
N2 C6 N3 120.2(4)
N2 C6 C7 122.2(5)
C7 C6 N3 117.6(5)
N5 C24 C25 109.9(5)
N5 C24 H24A 109.7
N5 C24 H24B 109.7
C25 C24 H24A 109.7
C25 C24 H24B 109.7
H24A C24 H24B 108.2
C6 C7 H7 120.2
C8 C7 C6 119.6(5)
C8 C7 H7 120.2
O1 C11 C12 118.7(4)
O3 C11 O1 123.1(5)
O3 C11 C12 118.3(5)
C13 C12 C11 124.3(4)
C16 C12 C13 119.0(4)
C16 C12 C11 116.7(4)
C5 C4 H4 120.0
C3 C4 C5 120.0(6)
C3 C4 H4 120.0
N5 C27 C26 110.2(4)
N5 C27 H27A 109.6
N5 C27 H27B 109.6
C26 C27 H27A 109.6
C26 C27 H27B 109.6
H27A C27 H27B 108.1
C7 C8 H8 120.5
C7 C8 C9 118.9(5)
C9 C8 H8 120.5
N6 C28 H28A 109.5
N6 C28 H28B 109.5
N6 C28 H28C 109.5
H28A C28 H28B 109.5
H28A C28 H28C 109.5
H28B C28 H28C 109.5
C10 C9 C8 118.3(5)
C10 C9 H9 120.8
C8 C9 H9 120.8
N1 C1 H1 118.5
N1 C1 C2 123.0(6)
C2 C1 H1 118.5
C1 C2 H2 120.7
C1 C2 C3 118.6(6)
C3 C2 H2 120.7
C4 C3 C2 119.4(5)
C4 C3 H3A 120.3
C2 C3 H3A 120.3

loop_
_geom_bond_atom_site_label_1
_geom_bond_atom_site_label_2
_geom_bond_distance
Cu1 Cl1 2.4873(16)
Cu1 O2 1.956(3)
Cu1 O1 1.925(3)
Cu1 N1 2.003(4)
Cu1 N2 2.007(4)
C30Bb H30A 0.9600
C30Bb H30B 0.9600
C30Bb H30C 0.9600
C23a H23 0.9800
C30Bb C29 1.274(18)
C29b H29 0.9800
C23a C21 1.64(2)
C21a H21A 0.9700
C21a H21B 0.9700
C29b C22 1.461(19)
C22b H22A 0.9700
C22b H22B 0.9700
C23a C30A 1.634(17)
C30Aa H30D 0.9600
C30Aa H30E 0.9600
C30Aa H30F 0.9600
F1 C18 1.343(5)
O4 C20 1.365(6)
O4 C21 1.406(13)
O4 C22 1.386(12)
O2 C13 1.267(5)
O1 C11 1.277(6)
O3 C11 1.225(6)
N6 H6 0.9800
N6 C25 1.487(6)
N6 C26 1.488(6)
N6 C28 1.498(7)
N4 C16 1.339(6)
N4 C15 1.388(6)
N4 C23 1.529(14)
N4 C29 1.539(14)
N5 C19 1.375(6)
N5 C24 1.451(6)
N5 C27 1.444(6)
N1 C5 1.333(7)
N1 C1 1.361(6)
N2 C10 1.354(6)
N2 C6 1.330(6)
N3 C5 1.365(7)
N3 C6 1.390(6)
N3 H3 0.93(2)
C14 C13 1.441(6)
C14 C17 1.398(6)
C14 C15 1.413(6)
C19 C20 1.385(7)
C19 C18 1.419(7)
C13 C12 1.407(6)
C20 C15 1.402(6)
C17 H17 0.9300
C17 C18 1.353(6)
C16 H16 0.9300
C16 C12 1.379(7)
C25 H25A 0.9700
C25 H25B 0.9700
C25 C24 1.490(7)
C5 C4 1.410(7)
C10 H10 0.9300
C10 C9 1.360(7)
C26 H26A 0.9700
C26 H26B 0.9700
C26 C27 1.500(7)
C6 C7 1.389(7)
C24 H24A 0.9700
C24 H24B 0.9700
C7 H7 0.9300
C7 C8 1.359(8)
C11 C12 1.505(7)
C4 H4 0.9300
C4 C3 1.334(8)
C27 H27A 0.9700
C27 H27B 0.9700
C8 H8 0.9300
C8 C9 1.392(8)
C28 H28A 0.9600
C28 H28B 0.9600
C28 H28C 0.9600
C9 H9 0.9300
C1 H1 0.9300
C1 C2 1.363(7)
C2 H2 0.9300
C2 C3 1.391(9)
C3 H3A 0.9300
Cl5 Cl6 1.219(15)

loop_
_geom_torsion_atom_site_label_1
_geom_torsion_atom_site_label_2
_geom_torsion_atom_site_label_3
_geom_torsion_atom_site_label_4
_geom_torsion
C22b O4 C20 C19 -162.9(8)
C30Bb C29b C22b O4 174.3(17)
C30Aa C23a C21a O4 166.1(11)
C21a O4 C20 C19 155.7(8)
C22b O4 C20 C15 17.0(10)
C21a O4 C20 C15 -24.5(9)
Cu1 O2 C13 C14 -168.5(3)
Cu1 O2 C13 C12 9.8(7)
C23a N4 C16 C12 -162.7(8)
Cu1 O1 C11 O3 161.2(4)
Cu1 O1 C11 C12 -18.3(7)
C29b N4 C16 C12 164.3(8)
Cu1 N1 C5 N3 -12.6(7)
Cu1 N1 C5 C4 168.3(4)
Cu1 N1 C1 C2 -169.6(4)
Cu1 N2 C10 C9 163.8(4)
C29b N4 C15 C14 -164.7(7)
C23a N4 C15 C14 164.0(7)
C23a N4 C15 C20 -19.0(9)
C29b N4 C15 C20 12.3(9)
Cu1 N2 C6 N3 18.6(7)
Cu1 N2 C6 C7 -161.5(4)
O4 C20 C15 N4 -1.4(7)
O4 C20 C15 C14 175.6(4)
O2 C13 C12 C16 -178.2(5)
O2 C13 C12 C11 4.1(8)
O1 C11 C12 C13 -0.3(8)
O1 C11 C12 C16 -178.0(5)
O3 C11 C12 C13 -179.8(5)
O3 C11 C12 C16 2.4(7)
N6 C25 C24 N5 54.6(6)
N6 C26 C27 N5 -56.6(6)
N4 C29b C22b O4 53.4(17)
N4 C23a C21a O4 -77.1(10)
N4 C16 C12 C13 0.5(8)
N4 C16 C12 C11 178.4(5)
N5 C19 C20 O4 2.1(7)
N5 C19 C20 C15 -177.8(5)
N5 C19 C18 F1 1.7(7)
N5 C19 C18 C17 -179.5(5)
N1 C5 C4 C3 1.6(8)
N1 C1 C2 C3 0.0(8)
N2 C10 C9 C8 -1.5(8)
N2 C6 C7 C8 -0.7(8)
N3 C5 C4 C3 -177.5(5)
N3 C6 C7 C8 179.2(5)
C14 C13 C12 C16 0.2(7)
C14 C13 C12 C11 -177.5(4)
C14 C17 C18 F1 177.8(4)
C14 C17 C18 C19 -0.9(8)
C19 N5 C24 C25 129.8(6)
C19 N5 C27 C26 -128.2(5)
C19 C20 C15 N4 178.4(5)
C19 C20 C15 C14 -4.6(7)
C13 C14 C17 C18 179.7(5)
C13 C14 C15 N4 0.0(7)
C13 C14 C15 C20 -177.0(4)
C20 O4 C21a C23a 64.5(10)
C20 O4 C22b C29b -47.4(17)
C20 C19 C18 F1 -179.6(4)
C20 C19 C18 C17 -0.8(7)
C17 C14 C13 O2 -1.6(7)
C17 C14 C13 C12 179.9(4)
C17 C14 C15 N4 179.7(4)
C17 C14 C15 C20 2.7(7)
C18 C19 C20 O4 -176.6(4)
C18 C19 C20 C15 3.6(7)
C16 N4 C29b C22b 160.1(8)
C16 N4 C29b C30Bb 46(2)
C16 N4 C23a C30Aa -20.3(14)
C16 N4 C23a C21a -143.9(8)
C16 N4 C15 C14 0.7(7)
C16 N4 C15 C20 177.7(5)
C25 N6 C26 C27 55.4(6)
C5 N1 C1 C2 2.0(7)
C5 N3 C6 N2 11.7(9)
C5 N3 C6 C7 -168.2(6)
C5 C4 C3 C2 0.4(9)
C10 N2 C6 N3 -177.3(5)
C10 N2 C6 C7 2.6(7)
C26 N6 C25 C24 -55.0(6)
C15 N4 C23a C30Aa 177.1(10)
C15 N4 C29b C22b -34.5(13)
C15 N4 C23a C21a 53.6(10)
C15 N4 C29b C30Bb -148.2(17)
C15 N4 C16 C12 -1.0(8)
C15 C14 C13 O2 178.0(4)
C15 C14 C13 C12 -0.5(7)
C15 C14 C17 C18 0.0(7)
C6 N2 C10 C9 -1.5(8)
C6 N3 C5 N1 -14.9(9)
C6 N3 C5 C4 164.2(5)
C6 C7 C8 C9 -2.3(9)
C24 N5 C19 C20 -139.2(6)
C24 N5 C19 C18 39.4(8)
C24 N5 C27 C26 58.3(6)
C7 C8 C9 C10 3.3(9)
C27 N5 C19 C20 48.0(8)
C27 N5 C19 C18 -133.4(5)
C27 N5 C24 C25 -56.8(6)
C28 N6 C25 C24 -179.7(5)
C28 N6 C26 C27 179.2(5)
C1 N1 C5 N3 176.4(5)
C1 N1 C5 C4 -2.7(7)
C1 C2 C3 C4 -1.2(9)
